data_1549512
loop_
_publ_author_name
'Seryotkin, Y.V.'
'Bakakin, V.V.'

_publ_section_title
;
 Structural evolution of hemimorphite at high pressure up to 4.2 GPa :
 hemimorphite @ 1bar, room temperature
;
_journal_name_full 'Physics and Chemistry of Minerals'
_journal_page_first 679
_journal_page_last 684
_journal_volume 38
_journal_year 2011
_chemical_formula_sum 'H4 O10 Si2 Zn4'
_chemical_name_common Zn4Si2O7(OH)2H2O
_chemical_name_mineral hemimorphite
_space_group_IT_number 44
_space_group_name_H-M_alt 'I m m 2'
_symmetry_space_group_name_Hall 'I 2 -2'
_symmetry_space_group_name_H-M 'I m m 2'
_cell_angle_alpha 90
_cell_angle_beta 90
_cell_angle_gamma 90
_cell_formula_units_Z 2
_cell_length_a 8.3881(13)
_cell_length_b 10.7179(11)
_cell_length_c 5.1311(9)
_cell_volume 461.30(12)
_diffrn_ambient_pressure 1.0
_cod_data_source_file hemimorphite-I-1bar.cif
_cod_data_source_block hemimorphite-1bar
_cod_original_formula_sum 'Zn4.0 Si2.0 O10.0 H4.0'
_cod_database_code 1549512

loop_
_space_group_symop_operation_xyz
'x, y, z'
'-x, -y, z'
'x, -y, z'
'-x, y, z'
'x+1/2, y+1/2, z+1/2'
'-x+1/2, -y+1/2, z+1/2'
'x+1/2, -y+1/2, z+1/2'
'-x+1/2, y+1/2, z+1/2'

loop_
_atom_site_label
_atom_site_occupancy
_atom_site_fract_x
_atom_site_fract_y
_atom_site_fract_z
_atom_site_adp_type
_atom_site_U_iso_or_equiv
_atom_site_type_symbol
Zn1 1.0 0.20455(2) 0.16118(2) 0.000000 Uiso 0.01214(8) Zn
Si1 1.0 0.000000 0.14639(6) 0.5066(3) Uiso 0.00901(13) Si
O1 1.0 0.1596(2) 0.20562(16) 0.6361(4) Uiso 0.0150(3) O
O2 1.0 0.000000 0.1662(2) 0.1943(5) Uiso 0.0137(4) O
O3 1.0 0.3047(3) 0.000000 0.0394(9) Uiso 0.0226(9) O
H3 1.0 0.402(17) 0.000000 0.15(3) Uiso 0.17(5) H
O4 1.0 0.000000 0.000000 0.5905(7) Uiso 0.0152(6) O
Ow5 1.0 0.500000 0.000000 0.517(2) Uiso 0.075(2) O
H5 1.0 0.425(16) 0.000000 0.64(3) Uiso 0.25(11) H
